data_9014359
loop_
_publ_author_name
'Steele, F. A.'
'Davey, W. P.'

_publ_section_title
;
 The crystal structure of tricalcium aluminate
;
_journal_name_full 'Journal of the American Chemical Society'
_journal_page_first 2283
_journal_page_last 2293
_journal_paper_doi 10.1021/ja01383a001
_journal_volume 51
_journal_year 1929
_chemical_formula_sum 'Al2 Ca3 O6'
_chemical_name_mineral 'Tricalcium aluminate'
_space_group_IT_number 221
_symmetry_space_group_name_Hall '-P 4 2 3'
_symmetry_space_group_name_H-M 'P m -3 m'
_cell_angle_alpha 90
_cell_angle_beta 90
_cell_angle_gamma 90
_cell_length_a 7.624
_cell_length_b 7.624
_cell_length_c 7.624
_cell_formula_units_Z 3
_cell_volume 443.148
_database_code_amcsd 0017746
_exptl_crystal_density_diffrn 3.037
_cod_original_sg_symbol_H-M 'P m 3 m'
_cod_original_formula_sum 'Ca3 Al2 O6'
_cod_database_code 9014359

loop_
_space_group_symop_operation_xyz
x,y,z
z,-x,y
-y,z,-x
x,-y,z
-z,x,-y
y,-z,x
-x,y,-z
x,-z,-y
-z,y,x
y,-x,-z
-x,z,y
z,-y,-x
-y,x,z
x,z,y
-z,-y,-x
y,x,z
-x,-z,-y
z,y,x
-y,-x,-z
z,x,-y
-y,-z,x
x,y,-z
-z,-x,y
y,z,-x
-x,-y,z
-z,x,y
y,-z,-x
-x,y,z
z,-x,-y
-y,z,x
x,-y,-z
-x,z,-y
z,-y,x
-y,x,-z
x,-z,y
-z,y,-x
y,-x,z
-x,-z,y
z,y,-x
-y,-x,z
x,z,-y
-z,-y,x
y,x,-z
-z,-x,-y
y,z,x
-x,-y,-z
z,x,y
-y,-z,-x

loop_
_atom_site_label
_atom_site_fract_x
_atom_site_fract_y
_atom_site_fract_z
Ca1 0.00000 0.00000 0.00000
Ca2 0.24000 0.24000 0.24000
Al1 0.50000 0.50000 0.00000
Al2 0.50000 0.00000 0.00000
O1 0.31000 0.50000 0.50000
O2 0.25000 0.00000 0.50000

loop_
_cod_related_entry_id
_cod_related_entry_database
_cod_related_entry_code
1 AMCSD 0017746
